data_4319045
loop_
_publ_author_name
'Javier Tercero'
'Carmen Diaz'
'Joan Ribas'
'Eliseo Ruiz'
'Jos\'e Mah\'ia'
'Miguel Maestro'

_publ_section_title
;
 New Oxamidato-Bridged CuII-NiII Complexes: Supramolecular Structures with
 Thiocyanate Ligands and Hydrogen Bonds. Magnetostructural Studies: DFT
 Calculations
;
_journal_name_full 'Inorganic Chemistry'
_journal_page_first 6780
_journal_page_last 6789
_journal_paper_doi 10.1021/ic025910r
_journal_volume 41
_journal_year 2002
_chemical_formula_moiety 'C14 H32 Cu N6 Ni O2, 2(C N S)'
_chemical_formula_sum 'C16 H32 Cu N8 Ni O2 S2'
_chemical_formula_weight 554.87
_chemical_name_systematic
; 
 ? 
;
_space_group_IT_number 14
_symmetry_cell_setting monoclinic
_symmetry_space_group_name_Hall '-P 2ybc'
_symmetry_space_group_name_H-M 'P 1 21/c 1'
_atom_sites_solution_hydrogens geom
_atom_sites_solution_primary direct
_atom_sites_solution_secondary difmap
_audit_creation_method SHELXL-97
_cell_angle_alpha 90.00
_cell_angle_beta 111.8220(10)
_cell_angle_gamma 90.00
_cell_formula_units_Z 4
_cell_length_a 16.41000(10)
_cell_length_b 8.42540(10)
_cell_length_c 18.5032(2)
_cell_measurement_temperature 298(2)
_cell_volume 2374.95(4)
_computing_cell_refinement 'Bruker SAINT'
_computing_data_collection 'Bruker SMART'
_computing_data_reduction 'Bruker SAINT'
_computing_molecular_graphics 'Bruker SHELXTL'
_computing_publication_material 'Bruker SHELXTL'
_computing_structure_refinement 'SHELXL-97 (Sheldrick, 1997)'
_computing_structure_solution 'SHELXS-97 (Sheldrick, 1990)'
_diffrn_ambient_temperature 298(2)
_diffrn_measured_fraction_theta_full 0.990
_diffrn_measured_fraction_theta_max 0.990
_diffrn_measurement_device_type 'CCD area detector'
_diffrn_measurement_method 'phi and omega scans'
_diffrn_radiation_monochromator graphite
_diffrn_radiation_source 'fine-focus sealed tube'
_diffrn_radiation_type MoK\a
_diffrn_radiation_wavelength 0.71073
_diffrn_reflns_av_R_equivalents 0.0476
_diffrn_reflns_av_sigmaI/netI 0.0655
_diffrn_reflns_limit_h_max 21
_diffrn_reflns_limit_h_min -21
_diffrn_reflns_limit_k_max 11
_diffrn_reflns_limit_k_min -11
_diffrn_reflns_limit_l_max 24
_diffrn_reflns_limit_l_min -15
_diffrn_reflns_number 15811
_diffrn_reflns_theta_full 28.29
_diffrn_reflns_theta_max 28.29
_diffrn_reflns_theta_min 1.34
_diffrn_standards_decay_% 0.11
_exptl_absorpt_coefficient_mu 1.893
_exptl_absorpt_correction_T_max 0.7644
_exptl_absorpt_correction_T_min 0.5181
_exptl_absorpt_correction_type empirical
_exptl_absorpt_process_details Sadabs
_exptl_crystal_colour Violet
_exptl_crystal_density_diffrn 1.552
_exptl_crystal_density_method 'not measured'
_exptl_crystal_description Block
_exptl_crystal_F_000 1156
_exptl_crystal_size_max 0.40
_exptl_crystal_size_mid 0.20
_exptl_crystal_size_min 0.15
_refine_diff_density_max 0.659
_refine_diff_density_min -0.559
_refine_diff_density_rms 0.123
_refine_ls_extinction_method none
_refine_ls_goodness_of_fit_ref 1.063
_refine_ls_hydrogen_treatment mixed
_refine_ls_matrix_type full
_refine_ls_number_parameters 275
_refine_ls_number_reflns 5843
_refine_ls_number_restraints 0
_refine_ls_restrained_S_all 1.063
_refine_ls_R_factor_all 0.1041
_refine_ls_R_factor_gt 0.0527
_refine_ls_shift/su_max 0.000
_refine_ls_shift/su_mean 0.000
_refine_ls_structure_factor_coef Fsqd
_refine_ls_weighting_details 'calc w=1/[\s^2^(Fo^2^)+(0.0646P)^2^+1.4543P] where P=(Fo^2^+2Fc^2^)/3'
_refine_ls_weighting_scheme calc
_refine_ls_wR_factor_gt 0.1187
_refine_ls_wR_factor_ref 0.1489
_reflns_number_gt 3670
_reflns_number_total 5843
_reflns_threshold_expression >2sigma(I)
_cod_data_source_file ic025910r_s1_3.cif
_cod_data_source_block Complex3
_cod_depositor_comments
;
The following automatic conversions were performed:

'_symmetry_cell_setting' value 'Monoclinic' changed to 'monoclinic'
according to the built-in table from CIF Core dictionary named
'cif_core.dic' version 2.4.1 from 2010-06-29.

Automatic conversion script
Id: cif_fix_values 1646 2011-03-28 12:23:43Z adriana 
;
_cod_database_code 4319045

loop_
_symmetry_equiv_pos_as_xyz
'x, y, z'
'-x, y+1/2, -z+1/2'
'-x, -y, -z'
'x, -y-1/2, z-1/2'

loop_
_atom_site_label
_atom_site_type_symbol
_atom_site_fract_x
_atom_site_fract_y
_atom_site_fract_z
_atom_site_U_iso_or_equiv
_atom_site_adp_type
_atom_site_occupancy
_atom_site_symmetry_multiplicity
_atom_site_calc_flag
_atom_site_refinement_flags
_atom_site_disorder_assembly
_atom_site_disorder_group
Cu1 Cu 0.36260(4) 0.66058(6) 0.05830(3) 0.04130(17) Uani 1 1 d . . .
Ni1 Ni 0.21235(3) 0.99750(6) 0.21693(3) 0.03366(15) Uani 1 1 d . . .
S1S S 0.45125(8) 1.24452(18) 0.41540(7) 0.0560(3) Uani 1 1 d . . .
S2S S 0.14487(11) 1.0164(2) 0.44861(8) 0.0816(5) Uani 1 1 d . . .
O1 O 0.2451(2) 1.0199(3) 0.12110(17) 0.0415(7) Uani 1 1 d . . .
O2 O 0.2931(2) 0.7994(4) 0.23292(16) 0.0426(7) Uani 1 1 d . . .
N1 N 0.3629(2) 0.6722(5) -0.0503(2) 0.0465(9) Uani 1 1 d . . .
H1A H 0.4119 0.6238 -0.0502 0.056 Uiso 1 1 calc R . .
H1B H 0.3169 0.6157 -0.0819 0.056 Uiso 1 1 calc R . .
N2 N 0.3110(3) 0.8734(4) 0.0530(2) 0.0423(9) Uani 1 1 d . . .
N3 N 0.3598(2) 0.6588(4) 0.1629(2) 0.0389(8) Uani 1 1 d . . .
N4 N 0.3775(3) 0.4223(5) 0.0589(2) 0.0631(12) Uani 1 1 d . . .
H4A H 0.3247 0.3810 0.0306 0.076 Uiso 1 1 calc R . .
H4B H 0.4130 0.4015 0.0329 0.076 Uiso 1 1 calc R . .
N5 N 0.1205(2) 1.1917(4) 0.1765(2) 0.0403(8) Uani 1 1 d . . .
N6 N 0.0975(2) 0.8517(4) 0.1536(2) 0.0435(9) Uani 1 1 d . . .
N1S N 0.3161(3) 1.1395(5) 0.2823(2) 0.0549(11) Uani 1 1 d . . .
N2S N 0.1857(3) 0.9694(5) 0.3175(2) 0.0477(10) Uani 1 1 d . . .
C1 C 0.3590(4) 0.8308(7) -0.0848(3) 0.0571(13) Uani 1 1 d . . .
H1C H 0.3578 0.8198 -0.1374 0.069 Uiso 1 1 calc R . .
H1D H 0.4114 0.8898 -0.0548 0.069 Uiso 1 1 calc R . .
C2 C 0.2796(4) 0.9218(6) -0.0869(3) 0.0568(13) Uani 1 1 d . . .
H2A H 0.2291 0.8515 -0.1043 0.068 Uiso 1 1 calc R . .
H2B H 0.2685 1.0067 -0.1247 0.068 Uiso 1 1 calc R . .
C3 C 0.2884(4) 0.9923(5) -0.0091(3) 0.0568(13) Uani 1 1 d . . .
H3A H 0.3335 1.0736 0.0050 0.068 Uiso 1 1 calc R . .
H3B H 0.2334 1.0426 -0.0139 0.068 Uiso 1 1 calc R . .
C4 C 0.4121(5) 0.3310(7) 0.1332(4) 0.092(2) Uani 1 1 d . . .
H4C H 0.3646 0.2670 0.1367 0.110 Uiso 1 1 calc R . .
H4D H 0.4567 0.2586 0.1301 0.110 Uiso 1 1 calc R . .
C5 C 0.4488(4) 0.4194(8) 0.2031(4) 0.0781(19) Uani 1 1 d . . .
H5A H 0.4998 0.4749 0.2013 0.094 Uiso 1 1 calc R . .
H5B H 0.4699 0.3441 0.2457 0.094 Uiso 1 1 calc R . .
C6 C 0.3937(3) 0.5375(5) 0.2233(3) 0.0472(11) Uani 1 1 d . . .
H6A H 0.3449 0.4836 0.2302 0.057 Uiso 1 1 calc R . .
H6B H 0.4283 0.5881 0.2722 0.057 Uiso 1 1 calc R . .
C7 C 0.2878(3) 0.9011(5) 0.1114(2) 0.0353(9) Uani 1 1 d . . .
C8 C 0.3151(3) 0.7769(5) 0.1757(2) 0.0356(9) Uani 1 1 d . . .
C9 C 0.0387(4) 1.1156(8) 0.1282(6) 0.132(4) Uani 1 1 d . . .
H9A H -0.0085 1.1741 0.1357 0.158 Uiso 1 1 calc R . .
H9B H 0.0323 1.1313 0.0745 0.158 Uiso 1 1 calc R . .
C10 C 0.0245(4) 0.9620(7) 0.1365(5) 0.103(3) Uani 1 1 d . . .
H10A H -0.0217 0.9268 0.0890 0.123 Uiso 1 1 calc R . .
H10B H 0.0019 0.9528 0.1779 0.123 Uiso 1 1 calc R . .
C11 C 0.1443(4) 1.3030(7) 0.1273(4) 0.0777(19) Uani 1 1 d . . .
H11A H 0.0973 1.3771 0.1046 0.117 Uiso 1 1 calc R . .
H11B H 0.1548 1.2458 0.0867 0.117 Uiso 1 1 calc R . .
H11C H 0.1965 1.3592 0.1581 0.117 Uiso 1 1 calc R . .
C12 C 0.1090(5) 1.2853(7) 0.2380(3) 0.084(2) Uani 1 1 d . . .
H12A H 0.0706 1.3730 0.2154 0.126 Uiso 1 1 calc R . .
H12B H 0.1649 1.3246 0.2722 0.126 Uiso 1 1 calc R . .
H12C H 0.0838 1.2201 0.2669 0.126 Uiso 1 1 calc R . .
C13 C 0.0976(4) 0.7750(7) 0.0825(3) 0.0657(15) Uani 1 1 d . . .
H13A H 0.0443 0.7154 0.0589 0.099 Uiso 1 1 calc R . .
H13B H 0.1470 0.7049 0.0953 0.099 Uiso 1 1 calc R . .
H13C H 0.1014 0.8545 0.0467 0.099 Uiso 1 1 calc R . .
C14 C 0.0864(4) 0.7217(7) 0.2027(3) 0.0752(17) Uani 1 1 d . . .
H14A H 0.0333 0.6648 0.1748 0.113 Uiso 1 1 calc R . .
H14B H 0.0832 0.7652 0.2496 0.113 Uiso 1 1 calc R . .
H14C H 0.1356 0.6507 0.2158 0.113 Uiso 1 1 calc R . .
C1S C 0.3721(3) 1.1820(5) 0.3375(3) 0.0415(10) Uani 1 1 d . . .
C2S C 0.1683(3) 0.9910(5) 0.3719(3) 0.0435(10) Uani 1 1 d . . .

loop_
_atom_site_aniso_label
_atom_site_aniso_U_11
_atom_site_aniso_U_22
_atom_site_aniso_U_33
_atom_site_aniso_U_23
_atom_site_aniso_U_13
_atom_site_aniso_U_12
Cu1 0.0561(4) 0.0372(3) 0.0380(3) -0.0003(2) 0.0262(3) 0.0053(2)
Ni1 0.0394(3) 0.0353(3) 0.0284(3) -0.0003(2) 0.0151(2) 0.0034(2)
S1S 0.0452(7) 0.0744(9) 0.0435(7) -0.0083(6) 0.0108(6) 0.0004(6)
S2S 0.0842(11) 0.1281(16) 0.0463(8) -0.0003(8) 0.0402(8) 0.0194(10)
O1 0.0550(18) 0.0372(17) 0.0389(16) 0.0048(13) 0.0252(15) 0.0102(14)
O2 0.0546(18) 0.0468(18) 0.0329(16) 0.0065(13) 0.0237(15) 0.0127(14)
N1 0.042(2) 0.061(3) 0.034(2) -0.0142(18) 0.0118(17) -0.0034(18)
N2 0.063(2) 0.037(2) 0.0348(19) 0.0067(16) 0.0287(19) 0.0096(17)
N3 0.052(2) 0.0344(19) 0.0369(19) 0.0072(15) 0.0241(17) 0.0077(16)
N4 0.088(3) 0.048(3) 0.058(3) -0.004(2) 0.032(3) 0.008(2)
N5 0.046(2) 0.0318(19) 0.046(2) 0.0000(16) 0.0206(18) 0.0032(16)
N6 0.046(2) 0.039(2) 0.043(2) -0.0007(17) 0.0129(18) -0.0007(16)
N1S 0.050(2) 0.063(3) 0.048(3) -0.003(2) 0.014(2) -0.004(2)
N2S 0.056(2) 0.053(3) 0.036(2) 0.0018(17) 0.0201(19) 0.0063(19)
C1 0.070(3) 0.074(4) 0.034(3) -0.002(2) 0.027(2) -0.004(3)
C2 0.076(4) 0.056(3) 0.037(3) 0.006(2) 0.018(3) 0.003(3)
C3 0.098(4) 0.038(3) 0.048(3) 0.010(2) 0.044(3) 0.013(3)
C4 0.139(6) 0.047(4) 0.071(4) -0.001(3) 0.017(4) 0.030(4)
C5 0.100(5) 0.073(4) 0.073(4) 0.029(3) 0.046(4) 0.043(4)
C6 0.062(3) 0.041(3) 0.043(3) 0.009(2) 0.025(2) 0.010(2)
C7 0.045(2) 0.031(2) 0.035(2) 0.0024(17) 0.020(2) 0.0019(18)
C8 0.040(2) 0.037(2) 0.031(2) 0.0020(17) 0.0149(19) 0.0012(18)
C9 0.045(3) 0.054(4) 0.232(11) 0.010(5) -0.023(5) 0.007(3)
C10 0.047(3) 0.055(4) 0.180(8) -0.015(4) 0.011(4) 0.009(3)
C11 0.109(5) 0.060(4) 0.089(4) 0.030(3) 0.065(4) 0.039(3)
C12 0.139(6) 0.061(4) 0.071(4) 0.008(3) 0.061(4) 0.045(4)
C13 0.072(4) 0.071(4) 0.050(3) -0.015(3) 0.018(3) -0.019(3)
C14 0.101(5) 0.061(4) 0.072(4) -0.003(3) 0.042(4) -0.031(3)
C1S 0.043(3) 0.044(3) 0.041(3) 0.002(2) 0.020(2) 0.002(2)
C2S 0.046(2) 0.048(3) 0.037(2) 0.003(2) 0.016(2) 0.006(2)

loop_
_atom_type_symbol
_atom_type_description
_atom_type_scat_dispersion_real
_atom_type_scat_dispersion_imag
_atom_type_scat_source
C C 0.0033 0.0016 'International Tables Vol C Tables 4.2.6.8 and 6.1.1.4'
H H 0.0000 0.0000 'International Tables Vol C Tables 4.2.6.8 and 6.1.1.4'
N N 0.0061 0.0033 'International Tables Vol C Tables 4.2.6.8 and 6.1.1.4'
O O 0.0106 0.0060 'International Tables Vol C Tables 4.2.6.8 and 6.1.1.4'
S S 0.1246 0.1234 'International Tables Vol C Tables 4.2.6.8 and 6.1.1.4'
Ni Ni 0.3393 1.1124 'International Tables Vol C Tables 4.2.6.8 and 6.1.1.4'
Cu Cu 0.3201 1.2651 'International Tables Vol C Tables 4.2.6.8 and 6.1.1.4'

loop_
_geom_angle_atom_site_label_1
_geom_angle_atom_site_label_2
_geom_angle_atom_site_label_3
_geom_angle
_geom_angle_site_symmetry_1
_geom_angle_site_symmetry_3
_geom_angle_publ_flag
N3 Cu1 N2 83.56(14) . . ?
N3 Cu1 N1 177.41(15) . . ?
N2 Cu1 N1 93.85(15) . . ?
N3 Cu1 N4 91.96(16) . . ?
N2 Cu1 N4 162.35(18) . . ?
N1 Cu1 N4 90.50(16) . . ?
O1 Ni1 N1S 91.69(15) . . ?
O1 Ni1 N2S 176.94(14) . . ?
N1S Ni1 N2S 86.78(16) . . ?
O1 Ni1 O2 80.72(11) . . ?
N1S Ni1 O2 92.22(15) . . ?
N2S Ni1 O2 96.68(13) . . ?
O1 Ni1 N5 90.23(12) . . ?
N1S Ni1 N5 94.65(16) . . ?
N2S Ni1 N5 92.54(14) . . ?
O2 Ni1 N5 168.80(12) . . ?
O1 Ni1 N6 92.22(13) . . ?
N1S Ni1 N6 175.72(15) . . ?
N2S Ni1 N6 89.39(15) . . ?
O2 Ni1 N6 90.11(13) . . ?
N5 Ni1 N6 83.61(14) . . ?
C7 O1 Ni1 112.7(2) . . ?
C8 O2 Ni1 111.7(3) . . ?
C1 N1 Cu1 117.5(3) . . ?
C7 N2 C3 117.7(4) . . ?
C7 N2 Cu1 112.2(3) . . ?
C3 N2 Cu1 129.8(3) . . ?
C8 N3 C6 118.2(3) . . ?
C8 N3 Cu1 113.2(3) . . ?
C6 N3 Cu1 128.3(3) . . ?
C4 N4 Cu1 121.5(3) . . ?
C12 N5 C9 111.1(5) . . ?
C12 N5 C11 106.4(4) . . ?
C9 N5 C11 107.4(5) . . ?
C12 N5 Ni1 114.6(3) . . ?
C9 N5 Ni1 104.2(3) . . ?
C11 N5 Ni1 112.9(3) . . ?
C10 N6 C13 111.3(5) . . ?
C10 N6 C14 109.1(5) . . ?
C13 N6 C14 105.5(4) . . ?
C10 N6 Ni1 103.5(3) . . ?
C13 N6 Ni1 116.1(3) . . ?
C14 N6 Ni1 111.4(3) . . ?
C1S N1S Ni1 156.2(4) . . ?
C2S N2S Ni1 164.3(4) . . ?
N1 C1 C2 111.8(4) . . ?
C1 C2 C3 113.7(4) . . ?
N2 C3 C2 112.7(4) . . ?
C5 C4 N4 117.2(5) . . ?
C4 C5 C6 119.4(6) . . ?
N3 C6 C5 111.8(4) . . ?
O1 C7 N2 127.4(4) . . ?
O1 C7 C8 116.7(3) . . ?
N2 C7 C8 115.9(4) . . ?
O2 C8 N3 128.7(4) . . ?
O2 C8 C7 117.5(4) . . ?
N3 C8 C7 113.8(3) . . ?
C10 C9 N5 121.2(6) . . ?
C9 C10 N6 118.7(6) . . ?
N1S C1S S1S 179.3(5) . . ?
N2S C2S S2S 178.5(5) . . ?

loop_
_geom_bond_atom_site_label_1
_geom_bond_atom_site_label_2
_geom_bond_distance
_geom_bond_site_symmetry_2
_geom_bond_publ_flag
Cu1 N3 1.953(3) . ?
Cu1 N2 1.970(4) . ?
Cu1 N1 2.015(4) . ?
Cu1 N4 2.022(4) . ?
Ni1 O1 2.043(3) . ?
Ni1 N1S 2.065(4) . ?
Ni1 N2S 2.077(4) . ?
Ni1 O2 2.082(3) . ?
Ni1 N5 2.160(3) . ?
Ni1 N6 2.190(4) . ?
S1S C1S 1.628(5) . ?
S2S C2S 1.618(5) . ?
O1 C7 1.272(5) . ?
O2 C8 1.254(5) . ?
N1 C1 1.472(6) . ?
N2 C7 1.293(5) . ?
N2 C3 1.465(5) . ?
N3 C8 1.309(5) . ?
N3 C6 1.463(5) . ?
N4 C4 1.490(7) . ?
N5 C12 1.454(6) . ?
N5 C9 1.456(7) . ?
N5 C11 1.457(6) . ?
N6 C10 1.455(7) . ?
N6 C13 1.466(6) . ?
N6 C14 1.477(6) . ?
N1S C1S 1.148(6) . ?
N2S C2S 1.157(6) . ?
C1 C2 1.501(7) . ?
C2 C3 1.514(6) . ?
C4 C5 1.419(8) . ?
C5 C6 1.483(7) . ?
C7 C8 1.521(6) . ?
C9 C10 1.334(9) . ?

loop_
_geom_hbond_atom_site_label_D
_geom_hbond_atom_site_label_H
_geom_hbond_atom_site_label_A
_geom_hbond_distance_DH
_geom_hbond_distance_HA
_geom_hbond_distance_DA
_geom_hbond_angle_DHA
_geom_hbond_site_symmetry_A
N1 H1B N2S 0.90 2.37 3.253(5) 165.1 4_575
N4 H4A S2S 0.90 2.90 3.635(5) 139.6 4_575
N4 H4B S1S 0.90 2.77 3.589(4) 152.7 4_575

loop_
_geom_torsion_atom_site_label_1
_geom_torsion_atom_site_label_2
_geom_torsion_atom_site_label_3
_geom_torsion_atom_site_label_4
_geom_torsion
_geom_torsion_site_symmetry_1
_geom_torsion_site_symmetry_2
_geom_torsion_site_symmetry_3
_geom_torsion_site_symmetry_4
_geom_torsion_publ_flag
N1S Ni1 O1 C7 99.3(3) . . . . ?
N2S Ni1 O1 C7 39(3) . . . . ?
O2 Ni1 O1 C7 7.3(3) . . . . ?
N5 Ni1 O1 C7 -166.0(3) . . . . ?
N6 Ni1 O1 C7 -82.4(3) . . . . ?
O1 Ni1 O2 C8 -7.0(3) . . . . ?
N1S Ni1 O2 C8 -98.3(3) . . . . ?
N2S Ni1 O2 C8 174.7(3) . . . . ?
N5 Ni1 O2 C8 29.5(8) . . . . ?
N6 Ni1 O2 C8 85.3(3) . . . . ?
N3 Cu1 N1 C1 22(4) . . . . ?
N2 Cu1 N1 C1 20.9(4) . . . . ?
N4 Cu1 N1 C1 -176.2(4) . . . . ?
N3 Cu1 N2 C7 -9.7(3) . . . . ?
N1 Cu1 N2 C7 170.2(3) . . . . ?
N4 Cu1 N2 C7 66.3(7) . . . . ?
N3 Cu1 N2 C3 176.9(5) . . . . ?
N1 Cu1 N2 C3 -3.2(5) . . . . ?
N4 Cu1 N2 C3 -107.1(6) . . . . ?
N2 Cu1 N3 C8 10.3(3) . . . . ?
N1 Cu1 N3 C8 9(4) . . . . ?
N4 Cu1 N3 C8 -152.5(3) . . . . ?
N2 Cu1 N3 C6 -175.7(4) . . . . ?
N1 Cu1 N3 C6 -177(53) . . . . ?
N4 Cu1 N3 C6 21.4(4) . . . . ?
N3 Cu1 N4 C4 -21.4(5) . . . . ?
N2 Cu1 N4 C4 -96.2(7) . . . . ?
N1 Cu1 N4 C4 159.4(5) . . . . ?
O1 Ni1 N5 C12 -149.1(4) . . . . ?
N1S Ni1 N5 C12 -57.4(4) . . . . ?
N2S Ni1 N5 C12 29.5(4) . . . . ?
O2 Ni1 N5 C12 174.9(6) . . . . ?
N6 Ni1 N5 C12 118.6(4) . . . . ?
O1 Ni1 N5 C9 89.3(5) . . . . ?
N1S Ni1 N5 C9 -179.0(5) . . . . ?
N2S Ni1 N5 C9 -92.1(5) . . . . ?
O2 Ni1 N5 C9 53.3(9) . . . . ?
N6 Ni1 N5 C9 -3.0(5) . . . . ?
O1 Ni1 N5 C11 -27.0(4) . . . . ?
N1S Ni1 N5 C11 64.7(4) . . . . ?
N2S Ni1 N5 C11 151.7(4) . . . . ?
O2 Ni1 N5 C11 -63.0(8) . . . . ?
N6 Ni1 N5 C11 -119.2(4) . . . . ?
O1 Ni1 N6 C10 -102.2(4) . . . . ?
N1S Ni1 N6 C10 54(2) . . . . ?
N2S Ni1 N6 C10 80.4(4) . . . . ?
O2 Ni1 N6 C10 177.1(4) . . . . ?
N5 Ni1 N6 C10 -12.2(4) . . . . ?
O1 Ni1 N6 C13 20.0(4) . . . . ?
N1S Ni1 N6 C13 176(2) . . . . ?
N2S Ni1 N6 C13 -157.4(4) . . . . ?
O2 Ni1 N6 C13 -60.7(4) . . . . ?
N5 Ni1 N6 C13 110.0(4) . . . . ?
O1 Ni1 N6 C14 140.7(3) . . . . ?
N1S Ni1 N6 C14 -63(2) . . . . ?
N2S Ni1 N6 C14 -36.7(4) . . . . ?
O2 Ni1 N6 C14 60.0(3) . . . . ?
N5 Ni1 N6 C14 -129.3(4) . . . . ?
O1 Ni1 N1S C1S -146.2(10) . . . . ?
N2S Ni1 N1S C1S 31.1(10) . . . . ?
O2 Ni1 N1S C1S -65.4(10) . . . . ?
N5 Ni1 N1S C1S 123.4(10) . . . . ?
N6 Ni1 N1S C1S 58(3) . . . . ?
O1 Ni1 N2S C2S 121(2) . . . . ?
N1S Ni1 N2S C2S 61.1(14) . . . . ?
O2 Ni1 N2S C2S 152.9(14) . . . . ?
N5 Ni1 N2S C2S -33.4(14) . . . . ?
N6 Ni1 N2S C2S -117.0(14) . . . . ?
Cu1 N1 C1 C2 -57.2(5) . . . . ?
N1 C1 C2 C3 77.8(6) . . . . ?
C7 N2 C3 C2 -153.7(4) . . . . ?
Cu1 N2 C3 C2 19.4(7) . . . . ?
C1 C2 C3 N2 -54.8(7) . . . . ?
Cu1 N4 C4 C5 -11.0(9) . . . . ?
N4 C4 C5 C6 59.1(10) . . . . ?
C8 N3 C6 C5 -175.3(5) . . . . ?
Cu1 N3 C6 C5 11.0(6) . . . . ?
C4 C5 C6 N3 -58.4(8) . . . . ?
Ni1 O1 C7 N2 173.4(4) . . . . ?
Ni1 O1 C7 C8 -6.6(5) . . . . ?
C3 N2 C7 O1 1.7(7) . . . . ?
Cu1 N2 C7 O1 -172.5(4) . . . . ?
C3 N2 C7 C8 -178.2(4) . . . . ?
Cu1 N2 C7 C8 7.6(5) . . . . ?
Ni1 O2 C8 N3 -174.7(4) . . . . ?
Ni1 O2 C8 C7 5.6(5) . . . . ?
C6 N3 C8 O2 -3.2(7) . . . . ?
Cu1 N3 C8 O2 171.4(4) . . . . ?
C6 N3 C8 C7 176.5(4) . . . . ?
Cu1 N3 C8 C7 -8.9(5) . . . . ?
O1 C7 C8 O2 0.6(6) . . . . ?
N2 C7 C8 O2 -179.4(4) . . . . ?
O1 C7 C8 N3 -179.1(4) . . . . ?
N2 C7 C8 N3 0.8(6) . . . . ?
C12 N5 C9 C10 -102.4(9) . . . . ?
C11 N5 C9 C10 141.6(9) . . . . ?
Ni1 N5 C9 C10 21.6(10) . . . . ?
N5 C9 C10 N6 -37.3(13) . . . . ?
C13 N6 C10 C9 -96.4(9) . . . . ?
C14 N6 C10 C9 147.6(8) . . . . ?
Ni1 N6 C10 C9 28.9(9) . . . . ?
Ni1 N1S C1S S1S -151(35) . . . . ?
Ni1 N2S C2S S2S -169(17) . . . . ?
